data_4308053
loop_
_publ_author_name
'Sine A. Johannesen'
'Bent O. Petersen'
'Jens \/O. Duus'
'Troels Skrydstrup'

_publ_contact_author 'Overgaard, Jacob'
_publ_contact_author_address
;
Department of Chemistry
University of Aarhus
Langelandsgade 140
DK-8000 Aarhus C
Denmark
;
_publ_contact_author_email jacobo@chem.au.dk
_publ_section_title
;
Studies Directed to Understanding the Structure of Chitosan-Metal
Complexes: Investigations of Mono- and Disaccharide Models with
Platinum(II) Group Metals
;
_journal_name_full 'Inorganic Chemistry'
_journal_page_first 4326
_journal_page_last 4335
_journal_paper_doi 10.1021/ic070016r
_journal_volume 46
_journal_year 2007
_chemical_absolute_configuration ad
_chemical_compound_source 'synthesis as described'
_chemical_formula_moiety 'C26 H42 Cl2 N2 O16 Pd1'
_chemical_formula_sum 'C26 H42 Cl2 N2 O16 Pd'
_chemical_formula_weight 815.92
_chemical_name_systematic
;
 ?
;
_space_group_IT_number 5
_symmetry_cell_setting monoclinic
_symmetry_Int_Tables_number 5
_symmetry_space_group_name_Hall 'C 2y'
_symmetry_space_group_name_H-M 'C 1 2 1'
_atom_sites_solution_hydrogens geom
_atom_sites_solution_primary direct
_atom_sites_solution_secondary difmap
_audit_creation_date 2006-09-13T11:28:12-00:00
_audit_creation_method 'WinGX routine CIF_UPDATE'
_cell_angle_alpha 90
_cell_angle_beta 94.004(2)
_cell_angle_gamma 90
_cell_formula_units_Z 4
_cell_length_a 36.298(3)
_cell_length_b 5.4644(4)
_cell_length_c 17.3189(10)
_cell_measurement_reflns_used 5033
_cell_measurement_temperature 100(2)
_cell_measurement_theta_max 29.45
_cell_measurement_theta_min 2.61
_cell_measurement_wavelength 0.71073
_cell_volume 3426.8(4)
_computing_cell_refinement 'Saint+ (Bruker-Nonius, 2006)'
_computing_data_collection 'Apex2 (Bruker-Nonius, 2006)'
_computing_data_reduction 'Saint+ (Bruker-Nonius, 2006)'
_computing_molecular_graphics 'Ortep-3 for Windows (Farrugia, 1997)'
_computing_publication_material 'WinGX publication routines (Farrugia, 1999)'
_computing_structure_refinement 'SHELXL-97 (Sheldrick, 1997)'
_computing_structure_solution 'SHELXS-97 (Sheldrick, 1997)'
_diffrn_ambient_temperature 100(2)
_diffrn_detector_area_resol_mean 83.33
_diffrn_measured_fraction_theta_full 0.991
_diffrn_measured_fraction_theta_max 0.991
_diffrn_measurement_device_type 'Bruker X8 APEX-II diffractometer'
_diffrn_measurement_method '\f-scans and \w-scans'
_diffrn_radiation_monochromator graphite
_diffrn_radiation_probe x-ray
_diffrn_radiation_type MoK\a
_diffrn_radiation_wavelength 0.71073
_diffrn_reflns_av_R_equivalents 0.0415
_diffrn_reflns_av_unetI/netI 0.0824
_diffrn_reflns_limit_h_max 51
_diffrn_reflns_limit_h_min -51
_diffrn_reflns_limit_k_max 7
_diffrn_reflns_limit_k_min -7
_diffrn_reflns_limit_l_max 16
_diffrn_reflns_limit_l_min -24
_diffrn_reflns_number 19587
_diffrn_reflns_theta_full 30.49
_diffrn_reflns_theta_max 30.49
_diffrn_reflns_theta_min 3.5
_diffrn_source 'fine-focus sealed tube'
_diffrn_standards_number 0
_exptl_absorpt_coefficient_mu 0.77
_exptl_absorpt_correction_type none
_exptl_crystal_colour yellow
_exptl_crystal_density_diffrn 1.582
_exptl_crystal_density_method 'not measured'
_exptl_crystal_description rod
_exptl_crystal_F_000 1680
_exptl_crystal_size_max 0.35
_exptl_crystal_size_mid 0.1
_exptl_crystal_size_min 0.08
_refine_diff_density_max 0.791
_refine_diff_density_min -0.652
_refine_diff_density_rms 0.105
_refine_ls_abs_structure_details 'Flack H D (1983), Acta Cryst. A39, 876-881, 3936 Friedel pairs'
_refine_ls_abs_structure_Flack -0.016(17)
_refine_ls_extinction_method none
_refine_ls_goodness_of_fit_ref 0.987
_refine_ls_hydrogen_treatment mixed
_refine_ls_matrix_type full
_refine_ls_number_parameters 444
_refine_ls_number_reflns 9603
_refine_ls_number_restraints 7
_refine_ls_restrained_S_all 0.987
_refine_ls_R_factor_all 0.0599
_refine_ls_R_factor_gt 0.0434
_refine_ls_shift/su_max 0.002
_refine_ls_shift/su_mean 0
_refine_ls_structure_factor_coef Fsqd
_refine_ls_weighting_details 'calc w=1/[\s^2^(Fo^2^)+(0.0210P)^2^+0.0000P] where P=(Fo^2^+2Fc^2^)/3'
_refine_ls_weighting_scheme calc
_refine_ls_wR_factor_gt 0.0668
_refine_ls_wR_factor_ref 0.0718
_reflns_number_gt 7846
_reflns_number_total 9603
_reflns_threshold_expression >2sigma(I)
_cod_data_source_file ic070016rsi20070104_022144.cif
_cod_data_source_block 06jo0035_0m
_cod_original_cell_volume 3426.7(4)
_cod_database_code 4308053
_refine_friedel_coverage 0.695

loop_
_symmetry_equiv_pos_as_xyz
'x, y, z'
'-x, y, -z'
'x+1/2, y+1/2, z'
'-x+1/2, y+1/2, -z'

loop_
_atom_site_label
_atom_site_type_symbol
_atom_site_fract_x
_atom_site_fract_y
_atom_site_fract_z
_atom_site_U_iso_or_equiv
_atom_site_adp_type
_atom_site_occupancy
_atom_site_symmetry_multiplicity
_atom_site_calc_flag
_atom_site_refinement_flags
_atom_site_disorder_assembly
_atom_site_disorder_group
Cl2 Cl 0.36546(2) 0.80210(15) 0.13866(4) 0.01660(17) Uani 1 1 d . . .
Cl4 Cl 0.35108(2) 0.33084(16) 0.35459(4) 0.01945(18) Uani 1 1 d . . .
Pd1 Pd 0.359412(6) 0.56139(5) 0.246411(12) 0.01273(5) Uani 1 1 d . . .
N1A N 0.40115(7) 0.3188(5) 0.22479(14) 0.0137(6) Uani 1 1 d D . .
H3 H 0.3913(9) 0.213(5) 0.1854(12) 0.02 Uiso 1 1 d D . .
H4 H 0.4027(9) 0.238(5) 0.2718(10) 0.02 Uiso 1 1 d D . .
C1A C 0.43889(9) 0.3942(6) 0.20644(16) 0.0134(7) Uani 1 1 d . . .
H1A H 0.4564 0.2592 0.2224 0.016 Uiso 1 1 calc R . .
C2A C 0.44151(9) 0.4412(6) 0.12004(16) 0.0148(7) Uani 1 1 d . . .
H2A H 0.4245 0.5762 0.1018 0.018 Uiso 1 1 calc R . .
C3A C 0.48967(9) 0.7266(6) 0.14231(17) 0.0153(7) Uani 1 1 d . . .
H3A H 0.4714 0.8563 0.1256 0.018 Uiso 1 1 calc R . .
C4A C 0.48971(9) 0.6910(6) 0.22989(17) 0.0148(7) Uani 1 1 d . . .
H4A H 0.5074 0.5579 0.2468 0.018 Uiso 1 1 calc R . .
C5A C 0.45097(8) 0.6228(5) 0.25047(16) 0.0146(7) Uani 1 1 d . . .
H5A H 0.4334 0.7601 0.2373 0.018 Uiso 1 1 calc R . .
C6A C 0.42592(11) 0.2544(7) -0.00053(18) 0.0310(9) Uani 1 1 d . . .
H6A H 0.4074 0.3825 -0.0112 0.046 Uiso 1 1 calc R . .
H6B H 0.417 0.1002 -0.0239 0.046 Uiso 1 1 calc R . .
H6C H 0.449 0.3017 -0.0226 0.046 Uiso 1 1 calc R . .
C7A C 0.52734(9) 0.7965(7) 0.11668(18) 0.0202(7) Uani 1 1 d . . .
H7A H 0.5272 0.7891 0.0595 0.024 Uiso 1 1 calc R . .
H7B H 0.5335 0.9659 0.1332 0.024 Uiso 1 1 calc R . .
C8A C 0.58619(10) 0.7270(7) 0.18145(19) 0.0211(8) Uani 1 1 d . . .
C9A C 0.60964(9) 0.5374(9) 0.2217(2) 0.0342(9) Uani 1 1 d . . .
H9A H 0.6353 0.5934 0.2265 0.051 Uiso 1 1 calc R . .
H9B H 0.608 0.385 0.1918 0.051 Uiso 1 1 calc R . .
H9C H 0.6011 0.5085 0.2734 0.051 Uiso 1 1 calc R . .
C10A C 0.52742(11) 0.9018(7) 0.3277(2) 0.0261(9) Uani 1 1 d . . .
C11A C 0.53314(12) 1.1446(7) 0.3649(2) 0.0396(11) Uani 1 1 d . . .
H11A H 0.5506 1.129 0.4103 0.059 Uiso 1 1 calc R . .
H11B H 0.5095 1.2065 0.3809 0.059 Uiso 1 1 calc R . .
H11C H 0.543 1.2589 0.3279 0.059 Uiso 1 1 calc R . .
C12A C 0.43719(10) 0.7377(7) 0.37891(19) 0.0247(8) Uani 1 1 d . . .
C13A C 0.43738(10) 0.6408(7) 0.45944(18) 0.0319(10) Uani 1 1 d . . .
H13A H 0.4254 0.7589 0.4921 0.048 Uiso 1 1 calc R . .
H13B H 0.4629 0.6146 0.4799 0.048 Uiso 1 1 calc R . .
H13C H 0.4239 0.4852 0.4591 0.048 Uiso 1 1 calc R . .
O1A O 0.47891(6) 0.5000(4) 0.10623(11) 0.0147(5) Uani 1 1 d . . .
O2A O 0.43230(6) 0.2234(4) 0.08125(12) 0.0180(5) Uani 1 1 d . . .
O3A O 0.55455(6) 0.6298(4) 0.15067(12) 0.0212(6) Uani 1 1 d . . .
O4A O 0.59398(7) 0.9391(5) 0.17633(15) 0.0388(7) Uani 1 1 d . . .
O5A O 0.50072(6) 0.9165(4) 0.26758(12) 0.0177(5) Uani 1 1 d . . .
O6A O 0.54372(9) 0.7183(5) 0.34377(16) 0.0459(9) Uani 1 1 d . . .
O7A O 0.45117(5) 0.5645(6) 0.33177(9) 0.0170(4) Uani 1 1 d . . .
O8A O 0.42696(8) 0.9372(5) 0.35635(14) 0.0363(7) Uani 1 1 d . . .
N1B N 0.31829(8) 0.7991(5) 0.27433(15) 0.0165(6) Uani 1 1 d D . .
H1 H 0.3276(9) 0.860(6) 0.3202(11) 0.025 Uiso 1 1 d D . .
H2 H 0.3145(9) 0.919(5) 0.2355(13) 0.025 Uiso 1 1 d D . .
C1B C 0.28180(9) 0.6932(6) 0.28981(17) 0.0148(7) Uani 1 1 d . . .
H1B H 0.286 0.5353 0.3182 0.018 Uiso 1 1 calc R . .
C2B C 0.26047(9) 0.8650(6) 0.33997(17) 0.0169(7) Uani 1 1 d . . .
H2B H 0.2557 1.025 0.3131 0.02 Uiso 1 1 calc R . .
C3B C 0.20242(9) 0.7131(6) 0.28915(17) 0.0164(7) Uani 1 1 d . . .
H3B H 0.1981 0.8744 0.2628 0.02 Uiso 1 1 calc R . .
C4B C 0.22101(7) 0.5427(8) 0.23357(14) 0.0143(6) Uani 1 1 d . . .
H4B H 0.2238 0.3752 0.2565 0.017 Uiso 1 1 calc R . .
C5B C 0.25835(9) 0.6418(6) 0.21472(17) 0.0156(7) Uani 1 1 d . . .
H5B H 0.255 0.7957 0.1838 0.019 Uiso 1 1 calc R . .
C6B C 0.27034(9) 1.1048(7) 0.45302(18) 0.0237(9) Uani 1 1 d . . .
H6D H 0.2716 1.2547 0.4222 0.036 Uiso 1 1 calc R . .
H6E H 0.2868 1.12 0.5001 0.036 Uiso 1 1 calc R . .
H6F H 0.245 1.0796 0.4672 0.036 Uiso 1 1 calc R . .
C7B C 0.16601(10) 0.6217(6) 0.31434(19) 0.0236(9) Uani 1 1 d . . .
H7C H 0.1547 0.7476 0.3462 0.028 Uiso 1 1 calc R . .
H7D H 0.149 0.5888 0.2684 0.028 Uiso 1 1 calc R . .
C8B C 0.14838(10) 0.3577(7) 0.41339(18) 0.0261(9) Uani 1 1 d . . .
C9B C 0.15714(11) 0.1302(7) 0.45847(19) 0.0299(10) Uani 1 1 d . . .
H9D H 0.162 0.1713 0.5133 0.045 Uiso 1 1 calc R . .
H9E H 0.1791 0.0523 0.4393 0.045 Uiso 1 1 calc R . .
H9F H 0.1362 0.0172 0.4524 0.045 Uiso 1 1 calc R . .
C10B C 0.18990(10) 0.3143(7) 0.13133(17) 0.0199(7) Uani 1 1 d . . .
C11B C 0.16464(10) 0.3353(7) 0.05943(17) 0.0255(8) Uani 1 1 d . . .
H11D H 0.1793 0.3427 0.0141 0.038 Uiso 1 1 calc R . .
H11E H 0.1498 0.4845 0.062 0.038 Uiso 1 1 calc R . .
H11F H 0.1483 0.1925 0.0552 0.038 Uiso 1 1 calc R . .
C12B C 0.28060(9) 0.5107(6) 0.09430(18) 0.0182(8) Uani 1 1 d . . .
C13B C 0.29932(10) 0.3051(7) 0.05683(18) 0.0235(8) Uani 1 1 d . . .
H13D H 0.2997 0.337 0.0012 0.035 Uiso 1 1 calc R . .
H13E H 0.2859 0.1526 0.0649 0.035 Uiso 1 1 calc R . .
H13F H 0.3247 0.29 0.0796 0.035 Uiso 1 1 calc R . .
O1B O 0.22648(6) 0.7521(4) 0.35702(11) 0.0163(5) Uani 1 1 d . . .
O2B O 0.28165(6) 0.8988(4) 0.40811(12) 0.0184(5) Uani 1 1 d . . .
O3B O 0.17208(6) 0.3997(4) 0.35882(13) 0.0230(6) Uani 1 1 d . . .
O4B O 0.12328(8) 0.4956(6) 0.42326(17) 0.0558(10) Uani 1 1 d . . .
O5B O 0.19707(6) 0.5350(5) 0.16357(11) 0.0188(5) Uani 1 1 d . . .
O6B O 0.20247(8) 0.1246(4) 0.15681(14) 0.0320(7) Uani 1 1 d . . .
O7B O 0.27684(6) 0.4606(4) 0.17105(12) 0.0176(5) Uani 1 1 d . . .
O8B O 0.27014(7) 0.6999(5) 0.06431(12) 0.0256(6) Uani 1 1 d . . .

loop_
_atom_site_aniso_label
_atom_site_aniso_U_11
_atom_site_aniso_U_22
_atom_site_aniso_U_33
_atom_site_aniso_U_23
_atom_site_aniso_U_13
_atom_site_aniso_U_12
Cl2 0.0158(4) 0.0161(4) 0.0179(4) 0.0029(3) 0.0007(3) 0.0011(4)
Cl4 0.0195(4) 0.0204(5) 0.0189(4) 0.0023(3) 0.0046(3) 0.0021(4)
Pd1 0.01124(10) 0.01246(11) 0.01451(10) -0.00126(11) 0.00114(7) 0.00005(13)
N1A 0.0112(14) 0.0130(15) 0.0170(13) 0.0007(12) 0.0026(11) -0.0010(12)
C1A 0.0112(17) 0.0145(18) 0.0141(15) 0.0013(13) -0.0004(12) -0.0016(14)
C2A 0.0131(17) 0.0173(18) 0.0140(15) -0.0044(13) 0.0010(12) 0.0007(14)
C3A 0.0138(18) 0.0127(18) 0.0193(16) 0.0035(13) 0.0006(13) 0.0016(14)
C4A 0.0147(17) 0.0115(17) 0.0179(16) -0.0020(13) -0.0018(13) 0.0021(14)
C5A 0.0140(16) 0.016(2) 0.0135(14) -0.0002(11) -0.0015(12) 0.0035(13)
C6A 0.033(2) 0.040(3) 0.0193(18) -0.0105(16) -0.0034(16) 0.0033(19)
C7A 0.0149(18) 0.023(2) 0.0227(17) 0.0060(15) -0.0007(13) -0.0006(16)
C8A 0.0157(18) 0.023(2) 0.0251(18) -0.0030(15) 0.0035(14) -0.0024(16)
C9A 0.0213(18) 0.034(2) 0.047(2) 0.006(2) -0.0034(15) 0.006(2)
C10A 0.034(2) 0.015(2) 0.027(2) 0.0004(16) -0.0091(17) -0.0003(18)
C11A 0.046(3) 0.019(2) 0.050(2) -0.0054(18) -0.023(2) 0.0007(18)
C12A 0.0156(19) 0.036(2) 0.0228(18) -0.0103(16) 0.0000(14) -0.0011(17)
C13A 0.027(2) 0.050(3) 0.0183(17) -0.0047(16) 0.0039(14) 0.0000(18)
O1A 0.0108(11) 0.0172(15) 0.0165(10) -0.0005(8) 0.0043(8) -0.0007(9)
O2A 0.0178(13) 0.0219(14) 0.0144(11) -0.0028(9) 0.0011(9) -0.0026(11)
O3A 0.0115(12) 0.0211(16) 0.0309(12) -0.0008(10) -0.0001(9) 0.0005(10)
O4A 0.0334(17) 0.0314(17) 0.0491(17) 0.0095(13) -0.0150(13) -0.0114(14)
O5A 0.0173(13) 0.0123(12) 0.0224(12) 0.0012(9) -0.0067(9) -0.0007(10)
O6A 0.060(2) 0.0198(16) 0.0517(18) -0.0030(13) -0.0384(16) 0.0051(15)
O7A 0.0211(11) 0.0189(11) 0.0112(9) -0.0007(13) 0.0019(7) -0.0002(15)
O8A 0.0480(19) 0.0312(17) 0.0297(14) -0.0090(12) 0.0029(13) 0.0145(15)
N1B 0.0142(15) 0.0163(16) 0.0191(14) -0.0014(12) 0.0024(11) -0.0005(13)
C1B 0.0141(17) 0.0114(17) 0.0188(16) 0.0033(13) 0.0004(13) 0.0013(14)
C2B 0.0175(18) 0.0196(19) 0.0138(15) -0.0006(13) 0.0026(13) 0.0004(15)
C3B 0.0141(17) 0.0170(18) 0.0175(16) 0.0050(13) -0.0020(13) 0.0003(14)
C4B 0.0126(14) 0.0150(17) 0.0148(13) 0.0008(16) -0.0031(10) 0.0009(17)
C5B 0.0165(17) 0.0148(18) 0.0159(15) -0.0020(12) 0.0027(13) 0.0026(13)
C6B 0.0240(18) 0.025(3) 0.0227(16) -0.0113(15) 0.0047(13) -0.0027(16)
C7B 0.0215(19) 0.027(3) 0.0223(17) 0.0067(14) 0.0008(14) 0.0037(15)
C8B 0.023(2) 0.036(2) 0.0194(17) 0.0012(16) 0.0051(15) -0.0052(18)
C9B 0.033(2) 0.029(3) 0.0279(18) 0.0037(15) 0.0052(16) -0.0082(17)
C10B 0.0223(19) 0.019(2) 0.0183(16) -0.0039(15) 0.0046(14) -0.0058(16)
C11B 0.028(2) 0.027(2) 0.0207(17) -0.0023(15) -0.0009(14) -0.0063(18)
C12B 0.0115(16) 0.023(3) 0.0199(16) -0.0038(14) -0.0020(12) -0.0033(14)
C13B 0.024(2) 0.0215(19) 0.0252(18) -0.0049(15) 0.0002(14) 0.0039(17)
O1B 0.0124(12) 0.0241(14) 0.0123(10) 0.0018(9) 0.0007(9) -0.0011(10)
O2B 0.0173(13) 0.0188(13) 0.0193(12) -0.0053(10) 0.0024(9) 0.0009(11)
O3B 0.0196(14) 0.0248(15) 0.0253(13) 0.0054(11) 0.0065(10) -0.0024(11)
O4B 0.0384(18) 0.064(3) 0.069(2) 0.0285(17) 0.0319(15) 0.0124(17)
O5B 0.0197(11) 0.0187(14) 0.0174(10) 0.0005(11) -0.0042(8) 0.0005(12)
O6B 0.0504(18) 0.0120(16) 0.0325(14) 0.0004(10) -0.0058(12) -0.0025(12)
O7B 0.0200(13) 0.0154(12) 0.0177(11) -0.0012(9) 0.0036(9) 0.0014(10)
O8B 0.0306(16) 0.0279(15) 0.0181(12) 0.0028(11) 0.0006(11) 0.0110(12)

loop_
_atom_type_symbol
_atom_type_description
_atom_type_scat_dispersion_real
_atom_type_scat_dispersion_imag
_atom_type_scat_source
C C 0.0033 0.0016 'International Tables Vol C Tables 4.2.6.8 and 6.1.1.4'
H H 0 0 'International Tables Vol C Tables 4.2.6.8 and 6.1.1.4'
N N 0.0061 0.0033 'International Tables Vol C Tables 4.2.6.8 and 6.1.1.4'
O O 0.0106 0.006 'International Tables Vol C Tables 4.2.6.8 and 6.1.1.4'
Cl Cl 0.1484 0.1585 'International Tables Vol C Tables 4.2.6.8 and 6.1.1.4'
Pd Pd -0.9988 1.0072 'International Tables Vol C Tables 4.2.6.8 and 6.1.1.4'

loop_
_geom_angle_atom_site_label_1
_geom_angle_atom_site_label_2
_geom_angle_atom_site_label_3
_geom_angle
_geom_angle_site_symmetry_1
_geom_angle_site_symmetry_3
_geom_angle_publ_flag
N1B Pd1 N1A 176.87(11) . . ?
N1B Pd1 Cl4 90.89(8) . . ?
N1A Pd1 Cl4 86.33(7) . . ?
N1B Pd1 Cl2 86.66(8) . . ?
N1A Pd1 Cl2 96.13(7) . . ?
Cl4 Pd1 Cl2 177.51(3) . . ?
C1A N1A Pd1 124.0(2) . . ?
C1A N1A H3 109(2) . . ?
Pd1 N1A H3 106(2) . . ?
C1A N1A H4 109(2) . . ?
Pd1 N1A H4 98(2) . . ?
H3 N1A H4 110(2) . . ?
N1A C1A C5A 111.1(3) . . ?
N1A C1A C2A 112.2(2) . . ?
C5A C1A C2A 108.6(3) . . ?
N1A C1A H1A 108.3 . . ?
C5A C1A H1A 108.3 . . ?
C2A C1A H1A 108.3 . . ?
O2A C2A O1A 108.0(2) . . ?
O2A C2A C1A 107.4(3) . . ?
O1A C2A C1A 109.0(2) . . ?
O2A C2A H2A 110.8 . . ?
O1A C2A H2A 110.8 . . ?
C1A C2A H2A 110.8 . . ?
O1A C3A C7A 108.3(3) . . ?
O1A C3A C4A 107.7(2) . . ?
C7A C3A C4A 112.6(3) . . ?
O1A C3A H3A 109.4 . . ?
C7A C3A H3A 109.4 . . ?
C4A C3A H3A 109.4 . . ?
O5A C4A C5A 109.6(2) . . ?
O5A C4A C3A 108.8(3) . . ?
C5A C4A C3A 109.1(2) . . ?
O5A C4A H4A 109.8 . . ?
C5A C4A H4A 109.8 . . ?
C3A C4A H4A 109.8 . . ?
O7A C5A C1A 106.9(3) . . ?
O7A C5A C4A 109.9(2) . . ?
C1A C5A C4A 108.9(3) . . ?
O7A C5A H5A 110.3 . . ?
C1A C5A H5A 110.3 . . ?
C4A C5A H5A 110.3 . . ?
O2A C6A H6B 109.5 . . ?
O2A C6A H6B 109.5 . . ?
H6A C6A H6B 109.5 . . ?
O2A C6A H6C 109.5 . . ?
H6A C6A H6C 109.5 . . ?
H6B C6A H6C 109.5 . . ?
O3A C7A C3A 109.2(3) . . ?
O3A C7A H7A 109.8 . . ?
C3A C7A H7A 109.8 . . ?
O3A C7A H7B 109.8 . . ?
C3A C7A H7B 109.8 . . ?
H7A C7A H7B 108.3 . . ?
O4A C8A O3A 123.6(3) . . ?
O4A C8A C9A 125.5(3) . . ?
O3A C8A C9A 110.9(3) . . ?
C8A C9A H9A 109.5 . . ?
C8A C9A H9B 109.5 . . ?
H9A C9A H9B 109.5 . . ?
C8A C9A H9C 109.5 . . ?
H9A C9A H9C 109.5 . . ?
H9B C9A H9C 109.5 . . ?
O6A C10A O5A 122.7(3) . . ?
O6A C10A C11A 127.0(3) . . ?
O5A C10A C11A 110.3(3) . . ?
C10A C11A H11A 109.5 . . ?
C10A C11A H11B 109.5 . . ?
H11A C11A H11B 109.5 . . ?
C10A C11A H11C 109.5 . . ?
H11A C11A H11C 109.5 . . ?
H11B C11A H11C 109.5 . . ?
O8A C12A O7A 123.3(3) . . ?
O8A C12A C13A 127.2(3) . . ?
O7A C12A C13A 109.5(3) . . ?
C12A C13A H13A 109.5 . . ?
C12A C13A H13B 109.5 . . ?
H13A C13A H13B 109.5 . . ?
C12A C13A H13C 109.5 . . ?
H13A C13A H13C 109.5 . . ?
H13B C13A H13C 109.5 . . ?
C3A O1A C2A 110.8(2) . . ?
C2A O2A C6A 113.1(3) . . ?
C8A O3A C7A 117.2(3) . . ?
C10A O5A C4A 116.9(3) . . ?
C12A O7A C5A 116.9(3) . . ?
C1B N1B Pd1 117.8(2) . . ?
C1B N1B H1 106(2) . . ?
Pd1 N1B H1 102(2) . . ?
C1B N1B H2 108(2) . . ?
Pd1 N1B H2 110(2) . . ?
H1 N1B H2 113(2) . . ?
N1B C1B C2B 110.9(3) . . ?
N1B C1B C5B 111.6(3) . . ?
C2B C1B C5B 108.8(3) . . ?
N1B C1B H1B 108.5 . . ?
C2B C1B H1B 108.5 . . ?
C5B C1B H1B 108.5 . . ?
O2B C2B O1B 108.6(2) . . ?
O2B C2B C1B 107.2(3) . . ?
O1B C2B C1B 109.4(3) . . ?
O2B C2B H2B 110.5 . . ?
O1B C2B H2B 110.5 . . ?
C1B C2B H2B 110.5 . . ?
O1B C3B C7B 108.0(2) . . ?
O1B C3B C4B 109.7(2) . . ?
C7B C3B C4B 114.5(3) . . ?
O1B C3B H3B 108.1 . . ?
C7B C3B H3B 108.1 . . ?
C4B C3B H3B 108.1 . . ?
O5B C4B C5B 108.9(2) . . ?
O5B C4B C3B 106.3(2) . . ?
C5B C4B C3B 111.0(3) . . ?
O5B C4B H4B 110.2 . . ?
C5B C4B H4B 110.2 . . ?
C3B C4B H4B 110.2 . . ?
O7B C5B C4B 108.9(3) . . ?
O7B C5B C1B 108.7(3) . . ?
C4B C5B C1B 109.6(2) . . ?
O7B C5B H5B 109.9 . . ?
C4B C5B H5B 109.9 . . ?
C1B C5B H5B 109.9 . . ?
O2B C6B H6D 109.5 . . ?
O2B C6B H6E 109.5 . . ?
H6D C6B H6E 109.5 . . ?
O2B C6B H6F 109.5 . . ?
H6D C6B H6F 109.5 . . ?
H6E C6B H6F 109.5 . . ?
O3B C7B C3B 109.2(3) . . ?
O3B C7B H7C 109.8 . . ?
C3B C7B H7C 109.8 . . ?
O3B C7B H7D 109.8 . . ?
C3B C7B H7D 109.8 . . ?
H7C C7B H7D 108.3 . . ?
O4B C8B O3B 121.5(3) . . ?
O4B C8B C9B 125.7(3) . . ?
O3B C8B C9B 112.8(3) . . ?
C8B C9B H9D 109.5 . . ?
C8B C9B H9E 109.5 . . ?
H9D C9B H9E 109.5 . . ?
C8B C9B H9F 109.5 . . ?
H9D C9B H9F 109.5 . . ?
H9F C9B H9F 109.5 . . ?
O6B C10B O5B 124.2(3) . . ?
O6B C10B C11B 124.4(3) . . ?
O5B C10B C11B 111.4(3) . . ?
C10B C11B H11D 109.5 . . ?
C10B C11B H11E 109.5 . . ?
H11D C11B H11E 109.5 . . ?
C10B C11B H11F 109.5 . . ?
H11D C11B H11F 109.5 . . ?
H11E C11B H11F 109.5 . . ?
O8B C12B O7B 122.6(3) . . ?
O8B C12B C13B 126.9(3) . . ?
O7B C12B C13B 110.6(3) . . ?
C12B C13B H13D 109.5 . . ?
C12B C13B H13E 109.5 . . ?
H13D C13B H13E 109.5 . . ?
C12B C13B H13F 109.5 . . ?
H13D C13B H13F 109.5 . . ?
H13E C13B H13F 109.5 . . ?
C2B O1B C3B 112.4(2) . . ?
C2B O2B C6B 113.8(3) . . ?
C8B O3B C7B 115.9(3) . . ?
C10B O5B C4B 117.5(3) . . ?
C12B O7B C5B 116.9(2) . . ?

loop_
_geom_bond_atom_site_label_1
_geom_bond_atom_site_label_2
_geom_bond_distance
_geom_bond_site_symmetry_2
_geom_bond_publ_flag
Cl2 Pd1 2.3061(8) . ?
Cl4 Pd1 2.2952(8) . ?
Pd1 N1B 2.061(3) . ?
Pd1 N1A 2.067(3) . ?
N1A C1A 1.486(4) . ?
N1A H3 0.947(16) . ?
N1A H4 0.924(16) . ?
C1A C5A 1.513(4) . ?
C1A C2A 1.528(4) . ?
C1A H1A 1 . ?
C2A O2A 1.396(4) . ?
C2A O1A 1.431(4) . ?
C2A H2A 1 . ?
C3A O1A 1.429(4) . ?
C3A C7A 1.515(4) . ?
C3A C4A 1.529(4) . ?
C3A H3A 1 . ?
C4A O5A 1.438(4) . ?
C4A C5A 1.521(4) . ?
C4A H4A 1 . ?
C5A O7A 1.443(3) . ?
C5A H5A 1 . ?
C6A O2A 1.429(4) . ?
C6A H6A 0.98 . ?
C6A H6B 0.98 . ?
C6A H6C 0.98 . ?
C7A O3A 1.439(4) . ?
C7A H7A 0.99 . ?
C7A H7B 0.99 . ?
C8A O4A 1.198(4) . ?
C8A O3A 1.342(4) . ?
C8A C9A 1.484(5) . ?
C9A H9A 0.98 . ?
C9A H9B 0.98 . ?
C9A H9C 0.98 . ?
C10A O6A 1.188(4) . ?
C10A O5A 1.375(4) . ?
C10A C11A 1.483(5) . ?
C11A H11A 0.98 . ?
C11A H11B 0.98 . ?
C11A H11C 0.98 . ?
C12A O8A 1.208(4) . ?
C12A O7A 1.371(4) . ?
C12A C13A 1.491(5) . ?
C13A H13A 0.98 . ?
C13A H13B 0.98 . ?
C13A H13C 0.98 . ?
N1B C1B 1.487(4) . ?
N1B H1 0.904(16) . ?
N1B H2 0.944(17) . ?
C1B C2B 1.526(4) . ?
C1B C5B 1.530(4) . ?
C1B H1B 1 . ?
C2B O2B 1.375(4) . ?
C2B O1B 1.429(4) . ?
C2B H2B 1 . ?
C3B O1B 1.431(3) . ?
C3B C7B 1.506(5) . ?
C3B C4B 1.529(5) . ?
C3B H3B 1 . ?
C4B O5B 1.442(3) . ?
C4B C5B 1.516(4) . ?
C4B H4B 1 . ?
C5B O7B 1.440(4) . ?
C5B H5B 1 . ?
C6B O2B 1.444(4) . ?
C6B H6D 0.98 . ?
C6B H6E 0.98 . ?
C6B H6F 0.98 . ?
C7B O3B 1.446(4) . ?
C7B H7C 0.99 . ?
C7B H7D 0.99 . ?
C8B O4B 1.203(4) . ?
C8B O3B 1.341(4) . ?
C8B C9B 1.491(5) . ?
C9B H9D 0.98 . ?
C9B H9E 0.98 . ?
C9B H9F 0.98 . ?
C10B O6B 1.204(4) . ?
C10B O5B 1.347(4) . ?
C10B C11B 1.498(4) . ?
C11B H11D 0.98 . ?
C11B H11E 0.98 . ?
C11B H11F 0.98 . ?
C12B O8B 1.206(4) . ?
C12B O7B 1.373(4) . ?
C12B C13B 1.486(5) . ?
C13B H13D 0.98 . ?
C13B H13E 0.98 . ?
C13B H13F 0.98 . ?

loop_
_geom_hbond_atom_site_label_D
_geom_hbond_atom_site_label_H
_geom_hbond_atom_site_label_A
_geom_hbond_distance_DH
_geom_hbond_distance_HA
_geom_hbond_distance_DA
_geom_hbond_angle_DHA
_geom_hbond_site_symmetry_A
N1A H4 O8A 0.924(16) 2.33(2) 3.181(4) 152(3) 1_545
N1A H3 Cl2 0.947(16) 2.54(2) 3.407(3) 152(2) 1_545
N1B H1 Cl4 0.904(16) 2.76(3) 3.400(3) 129(2) 1_565

loop_
_geom_torsion_atom_site_label_1
_geom_torsion_atom_site_label_2
_geom_torsion_atom_site_label_3
_geom_torsion_atom_site_label_4
_geom_torsion
_geom_torsion_site_symmetry_1
_geom_torsion_site_symmetry_2
_geom_torsion_site_symmetry_3
_geom_torsion_site_symmetry_4
_geom_torsion_publ_flag
Cl4 Pd1 N1A C1A -130.6(2) . . . . ?
Cl2 Pd1 N1A C1A 49.8(2) . . . . ?
Pd1 N1A C1A C5A 35.2(3) . . . . ?
Pd1 N1A C1A C2A -86.6(3) . . . . ?
N1A C1A C2A O2A -60.2(3) . . . . ?
C5A C1A C2A O2A 176.6(2) . . . . ?
N1A C1A C2A O1A -177.0(2) . . . . ?
C5A C1A C2A O1A 59.8(3) . . . . ?
O1A C3A C4A O5A 179.6(2) . . . . ?
C7A C3A C4A O5A 60.2(3) . . . . ?
O1A C3A C4A C5A -60.9(3) . . . . ?
C7A C3A C4A C5A 179.7(3) . . . . ?
N1A C1A C5A O7A 61.0(3) . . . . ?
C2A C1A C5A O7A -175.1(2) . . . . ?
N1A C1A C5A C4A 179.8(2) . . . . ?
C2A C1A C5A C4A -56.4(3) . . . . ?
O5A C4A C5A O7A -66.7(3) . . . . ?
C3A C4A C5A O7A 174.3(3) . . . . ?
O5A C4A C5A C1A 176.5(2) . . . . ?
C3A C4A C5A C1A 57.4(3) . . . . ?
O1A C3A C7A O3A -69.5(3) . . . . ?
C4A C3A C7A O3A 49.6(4) . . . . ?
C7A C3A O1A C2A -172.3(2) . . . . ?
C4A C3A O1A C2A 65.6(3) . . . . ?
O2A C2A O1A C3A 178.0(2) . . . . ?
C1A C2A O1A C3A -65.6(3) . . . . ?
O1A C2A O2A C6A -75.2(3) . . . . ?
C1A C2A O2A C6A 167.4(3) . . . . ?
O4A C8A O3A C7A -6.4(5) . . . . ?
C9A C8A O3A C7A 173.7(3) . . . . ?
C3A C7A O3A C8A -135.4(3) . . . . ?
O6A C10A O5A C4A 7.6(6) . . . . ?
C11A C10A O5A C4A -174.8(3) . . . . ?
C5A C4A O5A C10A 108.8(3) . . . . ?
C3A C4A O5A C10A -132.0(3) . . . . ?
O8A C12A O7A C5A -4.3(5) . . . . ?
C13A C12A O7A C5A 176.4(3) . . . . ?
C1A C5A O7A C12A -137.9(3) . . . . ?
C4A C5A O7A C12A 104.0(3) . . . . ?
Cl4 Pd1 N1B C1B -52.6(2) . . . . ?
Cl2 Pd1 N1B C1B 127.0(2) . . . . ?
Pd1 N1B C1B C2B 156.7(2) . . . . ?
Pd1 N1B C1B C5B -81.8(3) . . . . ?
N1B C1B C2B O2B -59.4(3) . . . . ?
C5B C1B C2B O2B 177.5(3) . . . . ?
N1B C1B C2B O1B -177.0(2) . . . . ?
C5B C1B C2B O1B 59.9(3) . . . . ?
O1B C3B C4B O5B -173.6(3) . . . . ?
C7B C3B C4B O5B 64.8(4) . . . . ?
O1B C3B C4B C5B -55.3(3) . . . . ?
C7B C3B C4B C5B -176.9(3) . . . . ?
O5B C4B C5B O7B -71.0(3) . . . . ?
C3B C4B C5B O7B 172.3(2) . . . . ?
O5B C4B C5B C1B 170.2(3) . . . . ?
C3B C4B C5B C1B 53.5(3) . . . . ?
N1B C1B C5B O7B 63.1(3) . . . . ?
C2B C1B C5B O7B -174.2(2) . . . . ?
N1B C1B C5B C4B -178.0(3) . . . . ?
C2B C1B C5B C4B -55.3(4) . . . . ?
O1B C3B C7B O3B -58.0(3) . . . . ?
C4B C3B C7B O3B 64.5(3) . . . . ?
O2B C2B O1B C3B 179.2(2) . . . . ?
C1B C2B O1B C3B -64.1(3) . . . . ?
C7B C3B O1B C2B -173.4(3) . . . . ?
C4B C3B O1B C2B 61.1(3) . . . . ?
O1B C2B O2B C6B -77.6(3) . . . . ?
C1B C2B O2B C6B 164.3(3) . . . . ?
O4B C8B O3B C7B 1.3(5) . . . . ?
C9B C8B O3B C7B -178.1(3) . . . . ?
C3B C7B O3B C8B 150.1(3) . . . . ?
O6B C10B O5B C4B -0.7(5) . . . . ?
C11B C10B O5B C4B 179.8(2) . . . . ?
C5B C4B O5B C10B 105.9(3) . . . . ?
C3B C4B O5B C10B -134.4(3) . . . . ?
O8B C12B O7B C5B 2.3(4) . . . . ?
C13B C12B O7B C5B -178.6(3) . . . . ?
C4B C5B O7B C12B 109.7(3) . . . . ?
C1B C5B O7B C12B -131.0(3) . . . . ?
